data_7709687
loop_
_publ_author_name
'Gehlhaar, Alexander'
'Schiavo, Eduardo'
'W\"olper, Christoph'
'Schulte, Yannick'
'Auer, Alexander A.'
'Schulz, Stephan'

_publ_section_title
;
 Comparing London dispersion pnictogen--\p interactions in
 naphthyl-substituted dipnictanes
;
_journal_name_full 'Dalton Transactions'
_journal_paper_doi 10.1039/D2DT00477A
_journal_year 2022
_chemical_formula_sum 'C20 H12 Bi2'
_chemical_formula_weight 670.26
_space_group_crystal_system monoclinic
_space_group_IT_number 15
_space_group_name_Hall '-C 2yc'
_space_group_name_H-M_alt 'C 1 2/c 1'
_atom_sites_solution_hydrogens geom
_atom_sites_solution_primary direct
_atom_sites_solution_secondary difmap
_audit_creation_method SHELXL-2017/1
_audit_update_record
;
2022-02-10 deposited with the CCDC.	2022-03-01 downloaded from the CCDC.
;
_cell_angle_alpha 90
_cell_angle_beta 98.603(4)
_cell_angle_gamma 90
_cell_formula_units_Z 8
_cell_length_a 19.3995(17)
_cell_length_b 5.1523(4)
_cell_length_c 31.532(3)
_cell_measurement_reflns_used 1017
_cell_measurement_temperature 100(2)
_cell_measurement_theta_max 21.23
_cell_measurement_theta_min 2.32
_cell_volume 3116.2(5)
_computing_cell_refinement 'BRUKER APEX3(v2019.1-0)'
_computing_data_collection 'BRUKER APEX3(v2019.1-0)'
_computing_data_reduction 'BRUKER APEX3(v2019.1-0)'
_computing_molecular_graphics 'Diamond (Brandenburg)'
_computing_publication_material 'BRUKER AXS SHELXTL (c) 2008 / Vers. 2008/4'
_computing_structure_refinement 'SHELXL-2017/1 (Sheldrick, 2017)'
_computing_structure_solution 'BRUKER APEX3(v2019.1-0)'
_diffrn_ambient_temperature 100(2)
_diffrn_detector_area_resol_mean 512
_diffrn_measured_fraction_theta_full 0.999
_diffrn_measured_fraction_theta_max 0.993
_diffrn_measurement_device_type 'Bruker D8 KAPPA II (APEX II detector)'
_diffrn_measurement_method 'Data collection strategy APEX 3/QUEEN'
_diffrn_radiation_monochromator 'Triumph Goebel mirror'
_diffrn_radiation_source 'fine-focus sealed tube'
_diffrn_radiation_type MoK\a
_diffrn_radiation_wavelength 0.71073
_diffrn_reflns_av_R_equivalents 0.1025
_diffrn_reflns_av_unetI/netI 0.0992
_diffrn_reflns_Laue_measured_fraction_full 0.999
_diffrn_reflns_Laue_measured_fraction_max 0.993
_diffrn_reflns_limit_h_max 25
_diffrn_reflns_limit_h_min -25
_diffrn_reflns_limit_k_max 6
_diffrn_reflns_limit_k_min -6
_diffrn_reflns_limit_l_max 41
_diffrn_reflns_limit_l_min -41
_diffrn_reflns_number 17944
_diffrn_reflns_point_group_measured_fraction_full 0.999
_diffrn_reflns_point_group_measured_fraction_max 0.993
_diffrn_reflns_theta_full 25.242
_diffrn_reflns_theta_max 28.329
_diffrn_reflns_theta_min 2.321
_exptl_absorpt_coefficient_mu 22.550
_exptl_absorpt_correction_T_max 0.02
_exptl_absorpt_correction_T_min 0.01
_exptl_absorpt_correction_type numerical
_exptl_absorpt_process_details
; 
 SADABS
 R.H. Blessing, Acta Cryst. (1995) A51 33-38 
 Crystal faces:

     H       K       L      d(mm)

   0.000  -1.000   1.000   0.05800
   1.000   0.000  -1.000   0.00500
  -1.000   0.000   1.000   0.01500
   0.000   0.000  -1.000   0.02000
   0.000   0.000   1.000   0.01300
  -1.000   1.000   0.000   0.04500
   0.000   1.000  -1.000   0.04300
   1.000   0.000   1.000   0.01000
  -1.000   0.000  -1.000   0.02000
;
_exptl_crystal_colour colourless
_exptl_crystal_density_diffrn 2.857
_exptl_crystal_description needle
_exptl_crystal_F_000 2384
_exptl_crystal_size_max 0.124
_exptl_crystal_size_mid 0.045
_exptl_crystal_size_min 0.031
_refine_diff_density_max 1.812
_refine_diff_density_min -1.382
_refine_diff_density_rms 0.287
_refine_ls_extinction_method none
_refine_ls_goodness_of_fit_ref 1.006
_refine_ls_hydrogen_treatment constr
_refine_ls_matrix_type full
_refine_ls_number_parameters 199
_refine_ls_number_reflns 3860
_refine_ls_number_restraints 0
_refine_ls_restrained_S_all 1.006
_refine_ls_R_factor_all 0.1065
_refine_ls_R_factor_gt 0.0550
_refine_ls_shift/su_max 0.001
_refine_ls_shift/su_mean 0.000
_refine_ls_structure_factor_coef Fsqd
_refine_ls_weighting_details 'w=1/[\s^2^(Fo^2^)+(0.0382P)^2^] where P=(Fo^2^+2Fc^2^)/3'
_refine_ls_weighting_scheme calc
_refine_ls_wR_factor_gt 0.0964
_refine_ls_wR_factor_ref 0.1109
_reflns_Friedel_coverage 0.000
_reflns_number_gt 2446
_reflns_number_total 3860
_reflns_threshold_expression 'I > 2\s(I)'
_cod_data_source_file d2dt00477a2.cif
_cod_data_source_block alf_065_hm
_cod_original_sg_symbol_H-M 'C 2/c'
_cod_database_code 7709687
_shelx_shelxl_version_number 2017/1
_shelx_space_group_comment
;
The symmetry employed for this shelxl refinement is uniquely defined
by the following loop, which should always be used as a source of
symmetry information in preference to the above space-group names.
They are only intended as comments.
;
_shelx_estimated_absorpt_t_min 0.166
_shelx_estimated_absorpt_t_max 0.542

loop_
_space_group_symop_operation_xyz
'x, y, z'
'-x, y, -z+1/2'
'x+1/2, y+1/2, z'
'-x+1/2, y+1/2, -z+1/2'
'-x, -y, -z'
'x, -y, z-1/2'
'-x+1/2, -y+1/2, -z'
'x+1/2, -y+1/2, z-1/2'

loop_
_atom_site_label
_atom_site_type_symbol
_atom_site_fract_x
_atom_site_fract_y
_atom_site_fract_z
_atom_site_U_iso_or_equiv
_atom_site_adp_type
_atom_site_occupancy
_atom_site_site_symmetry_order
_atom_site_calc_flag
_atom_site_refinement_flags_posn
_atom_site_refinement_flags_adp
_atom_site_refinement_flags_occupancy
_atom_site_disorder_assembly
_atom_site_disorder_group
Bi1 Bi 0.29625(3) 0.86460(11) 0.40656(2) 0.03422(15) Uani 1 1 d . . . . .
Bi2 Bi 0.26938(3) 0.74276(11) 0.31591(2) 0.03453(15) Uani 1 1 d . . . . .
C10 C 0.3784(7) 0.557(2) 0.4101(4) 0.030(3) Uani 1 1 d . . . . .
C11 C 0.4131(7) 0.491(3) 0.4482(4) 0.035(3) Uani 1 1 d . . . . .
H11 H 0.403907 0.588366 0.472359 0.042 Uiso 1 1 calc R U . . .
C12 C 0.4619(8) 0.291(3) 0.4555(5) 0.040(4) Uani 1 1 d . . . . .
H12 H 0.484439 0.255089 0.483778 0.048 Uiso 1 1 calc R U . . .
C13 C 0.4770(8) 0.147(3) 0.4218(5) 0.045(4) Uani 1 1 d . . . . .
H13 H 0.509700 0.009106 0.426334 0.054 Uiso 1 1 calc R U . . .
C14 C 0.4434(7) 0.206(3) 0.3797(4) 0.034(3) Uani 1 1 d . . . . .
C15 C 0.4592(7) 0.066(3) 0.3433(4) 0.035(4) Uani 1 1 d . . . . .
H15 H 0.492682 -0.069185 0.347424 0.042 Uiso 1 1 calc R U . . .
C16 C 0.4276(8) 0.122(3) 0.3028(5) 0.041(4) Uani 1 1 d . . . . .
H16 H 0.439948 0.030881 0.278811 0.049 Uiso 1 1 calc R U . . .
C17 C 0.3762(8) 0.317(3) 0.2973(5) 0.041(4) Uani 1 1 d . . . . .
H17 H 0.353098 0.352656 0.269203 0.049 Uiso 1 1 calc R U . . .
C18 C 0.3583(8) 0.456(3) 0.3306(5) 0.040(4) Uani 1 1 d . . . . .
C19 C 0.3923(7) 0.411(3) 0.3732(4) 0.033(3) Uani 1 1 d . . . . .
C20 C 0.2160(8) 0.552(3) 0.4129(4) 0.037(4) Uani 1 1 d . . . . .
C21 C 0.2048(8) 0.496(3) 0.4545(5) 0.041(4) Uani 1 1 d . . . . .
H21 H 0.228157 0.594045 0.477818 0.049 Uiso 1 1 calc R U . . .
C22 C 0.1590(9) 0.294(3) 0.4621(5) 0.047(4) Uani 1 1 d . . . . .
H22 H 0.152400 0.256482 0.490676 0.056 Uiso 1 1 calc R U . . .
C23 C 0.1235(7) 0.150(2) 0.4286(4) 0.027(3) Uani 1 1 d . . . . .
H23 H 0.092094 0.016819 0.434131 0.032 Uiso 1 1 calc R U . . .
C24 C 0.1344(8) 0.203(3) 0.3871(5) 0.036(3) Uani 1 1 d . . . . .
C25 C 0.0966(7) 0.064(3) 0.3504(5) 0.039(4) Uani 1 1 d . . . . .
H25 H 0.064931 -0.070739 0.354945 0.047 Uiso 1 1 calc R U . . .
C26 C 0.1061(7) 0.124(3) 0.3109(4) 0.037(3) Uani 1 1 d . . . . .
H26 H 0.079662 0.033555 0.287657 0.045 Uiso 1 1 calc R U . . .
C27 C 0.1532(8) 0.313(3) 0.3016(5) 0.036(3) Uani 1 1 d . . . . .
H27 H 0.158622 0.345071 0.272619 0.044 Uiso 1 1 calc R U . . .
C28 C 0.1914(7) 0.454(2) 0.3335(4) 0.031(3) Uani 1 1 d . . . . .
C29 C 0.1822(7) 0.406(3) 0.3784(4) 0.033(3) Uani 1 1 d . . . . .

loop_
_atom_site_aniso_label
_atom_site_aniso_U_11
_atom_site_aniso_U_22
_atom_site_aniso_U_33
_atom_site_aniso_U_23
_atom_site_aniso_U_13
_atom_site_aniso_U_12
Bi1 0.0394(3) 0.0297(3) 0.0337(3) -0.0008(2) 0.0060(2) -0.0010(3)
Bi2 0.0377(3) 0.0340(3) 0.0319(2) 0.0045(2) 0.0053(2) 0.0007(3)
C10 0.025(7) 0.028(8) 0.035(7) 0.012(5) 0.001(6) 0.003(6)
C11 0.035(8) 0.031(8) 0.038(7) -0.010(6) -0.001(6) -0.012(7)
C12 0.040(9) 0.026(9) 0.048(8) 0.008(6) -0.009(7) -0.010(7)
C13 0.031(8) 0.050(10) 0.052(9) 0.011(8) 0.000(7) -0.011(7)
C14 0.027(7) 0.037(9) 0.039(7) -0.008(6) 0.009(6) -0.010(6)
C15 0.036(9) 0.017(8) 0.054(10) 0.000(6) 0.011(7) 0.001(6)
C16 0.037(9) 0.046(10) 0.039(8) -0.015(7) 0.005(6) 0.002(7)
C17 0.044(9) 0.043(11) 0.036(7) 0.002(6) 0.009(7) -0.002(7)
C18 0.047(10) 0.022(8) 0.052(9) -0.005(6) 0.009(7) -0.013(7)
C19 0.021(7) 0.035(9) 0.041(8) -0.001(6) -0.006(6) -0.008(6)
C20 0.040(9) 0.034(9) 0.039(8) -0.010(6) 0.010(7) -0.003(6)
C21 0.035(9) 0.044(10) 0.044(8) 0.007(7) 0.011(7) -0.008(7)
C22 0.054(10) 0.038(10) 0.050(9) 0.018(7) 0.013(8) 0.002(8)
C23 0.028(7) 0.014(6) 0.040(7) 0.009(6) 0.007(6) -0.003(6)
C24 0.039(8) 0.023(9) 0.047(8) 0.003(6) 0.011(7) -0.011(6)
C25 0.020(7) 0.031(9) 0.064(10) -0.005(7) 0.000(7) -0.003(6)
C26 0.035(8) 0.048(9) 0.028(7) -0.015(6) 0.006(6) 0.009(7)
C27 0.038(8) 0.037(10) 0.036(7) -0.003(6) 0.013(6) -0.003(6)
C28 0.033(8) 0.020(8) 0.041(8) -0.006(6) 0.013(6) 0.010(6)
C29 0.029(8) 0.035(9) 0.035(7) 0.003(6) -0.002(6) 0.003(6)

loop_
_atom_type_symbol
_atom_type_description
_atom_type_scat_dispersion_real
_atom_type_scat_dispersion_imag
_atom_type_scat_source
C C 0.0033 0.0016 'International Tables Vol C Tables 4.2.6.8 and 6.1.1.4'
H H 0.0000 0.0000 'International Tables Vol C Tables 4.2.6.8 and 6.1.1.4'
Bi Bi -4.1077 10.2566 'International Tables Vol C Tables 4.2.6.8 and 6.1.1.4'

loop_
_geom_angle_atom_site_label_1
_geom_angle_atom_site_label_2
_geom_angle_atom_site_label_3
_geom_angle
_geom_angle_site_symmetry_1
_geom_angle_site_symmetry_3
_geom_angle_publ_flag
C10 Bi1 C20 89.1(5) . . ?
C10 Bi1 Bi2 85.2(3) . . ?
C20 Bi1 Bi2 84.7(3) . . ?
C28 Bi2 C18 92.2(5) . . ?
C28 Bi2 Bi1 85.9(3) . . ?
C18 Bi2 Bi1 85.4(4) . . ?
C11 C10 C19 117.9(13) . . ?
C11 C10 Bi1 118.9(11) . . ?
C19 C10 Bi1 123.1(9) . . ?
C10 C11 C12 125.1(14) . . ?
C13 C12 C11 119.5(15) . . ?
C12 C13 C14 119.4(15) . . ?
C13 C14 C15 121.3(14) . . ?
C13 C14 C19 119.9(13) . . ?
C15 C14 C19 118.8(13) . . ?
C16 C15 C14 121.9(14) . . ?
C15 C16 C17 118.4(13) . . ?
C18 C17 C16 122.8(14) . . ?
C17 C18 C19 120.4(15) . . ?
C17 C18 Bi2 117.5(12) . . ?
C19 C18 Bi2 122.1(11) . . ?
C18 C19 C10 124.0(13) . . ?
C18 C19 C14 117.7(13) . . ?
C10 C19 C14 118.3(12) . . ?
C21 C20 C29 120.0(14) . . ?
C21 C20 Bi1 115.7(11) . . ?
C29 C20 Bi1 124.1(10) . . ?
C20 C21 C22 120.2(15) . . ?
C23 C22 C21 121.3(14) . . ?
C22 C23 C24 119.0(13) . . ?
C23 C24 C29 120.8(13) . . ?
C23 C24 C25 121.4(12) . . ?
C29 C24 C25 117.7(13) . . ?
C26 C25 C24 120.3(13) . . ?
C25 C26 C27 123.2(14) . . ?
C28 C27 C26 121.2(13) . . ?
C27 C28 C29 119.2(13) . . ?
C27 C28 Bi2 118.8(10) . . ?
C29 C28 Bi2 122.0(10) . . ?
C20 C29 C24 118.7(13) . . ?
C20 C29 C28 123.0(13) . . ?
C24 C29 C28 118.3(12) . . ?

loop_
_geom_bond_atom_site_label_1
_geom_bond_atom_site_label_2
_geom_bond_distance
_geom_bond_site_symmetry_2
_geom_bond_publ_flag
Bi1 C10 2.241(13) . ?
Bi1 C20 2.271(15) . ?
Bi1 Bi2 2.8964(8) . ?
Bi2 C28 2.249(14) . ?
Bi2 C18 2.264(16) . ?
C10 C11 1.331(18) . ?
C10 C19 1.440(19) . ?
C11 C12 1.40(2) . ?
C12 C13 1.36(2) . ?
C13 C14 1.42(2) . ?
C14 C15 1.427(18) . ?
C14 C19 1.44(2) . ?
C15 C16 1.36(2) . ?
C16 C17 1.41(2) . ?
C17 C18 1.36(2) . ?
C18 C19 1.42(2) . ?
C20 C21 1.391(19) . ?
C20 C29 1.400(19) . ?
C21 C22 1.41(2) . ?
C22 C23 1.39(2) . ?
C23 C24 1.386(18) . ?
C24 C29 1.449(19) . ?
C24 C25 1.46(2) . ?
C25 C26 1.324(19) . ?
C26 C27 1.40(2) . ?
C27 C28 1.363(19) . ?
C28 C29 1.477(18) . ?
